data_2017306
loop_
_publ_author_name
'Dakovi\'c, Marijana'
'Popovi\'c, Zora'

_publ_section_title
;
 Uncommon isonicotinamide supramolecular synthons in copper(II)
 complexes directed by nitrate and perchlorate anions
;
_journal_coeditor_code GT3009
_journal_issue 9
_journal_name_full 'Acta Crystallographica Section C'
_journal_page_first m361
_journal_page_last m366
_journal_paper_doi 10.1107/S0108270109031989
_journal_volume 65
_journal_year 2009
_chemical_formula_iupac '[Cu (N O3)2 (C6 H6 N2 O)2 (H2 O)2]'
_chemical_formula_moiety 'C12 H16 Cu N6 O10'
_chemical_formula_sum 'C12 H16 Cu N6 O10'
_chemical_formula_weight 467.86
_chemical_name_systematic
;
<i>trans</i>-Diaquabis(nitrato-\k<i>O</i>)bis(pyridine-4-carboxamide-
\k<i>N</i>^1^)copper(II)
;
_space_group_IT_number 14
_symmetry_cell_setting monoclinic
_symmetry_space_group_name_Hall '-P 2ybc'
_symmetry_space_group_name_H-M 'P 1 21/c 1'
_atom_sites_solution_hydrogens geom
_atom_sites_solution_primary direct
_atom_sites_solution_secondary difmap
_cell_angle_alpha 90
_cell_angle_beta 96.280(3)
_cell_angle_gamma 90
_cell_formula_units_Z 2
_cell_length_a 7.5367(2)
_cell_length_b 9.8819(3)
_cell_length_c 11.7402(4)
_cell_measurement_reflns_used 8118
_cell_measurement_temperature 296
_cell_measurement_theta_max 32.3327
_cell_measurement_theta_min 3.9572
_cell_volume 869.13(5)
_computing_cell_refinement 'CrysAlisPro (Oxford Diffraction, 2007)'
_computing_data_collection 'CrysAlisPro (Oxford Diffraction, 2007)'
_computing_data_reduction 'CrysAlisPro (Oxford Diffraction, 2007)'
_computing_molecular_graphics
;
ORTEP-3 for Windows (Farrugia, 1997) and Mercury (Bruno <i>et al.</i>,
2002)
;
_computing_publication_material
;
SHELXL97 (Sheldrick, 2008) and PLATON (Spek, 2009)
;
_computing_structure_refinement 'SHELXL97 (Sheldrick, 2008)'
_computing_structure_solution 'SHELXS97 (Sheldrick, 2008)'
_diffrn_ambient_temperature 296
_diffrn_detector_area_resol_mean 16.3426
_diffrn_measured_fraction_theta_full 0.995
_diffrn_measured_fraction_theta_max 0.995
_diffrn_measurement_device_type
;
Oxford Diffraction Xcalibur diffractometer with a Sapphire3 detector
;
_diffrn_measurement_method CCD
_diffrn_radiation_monochromator graphite
_diffrn_radiation_source 'Enhance (Mo) X-ray Source'
_diffrn_radiation_type MoK\a
_diffrn_radiation_wavelength 0.71073
_diffrn_reflns_av_R_equivalents 0.0126
_diffrn_reflns_av_sigmaI/netI 0.0112
_diffrn_reflns_limit_h_max 10
_diffrn_reflns_limit_h_min -10
_diffrn_reflns_limit_k_max 13
_diffrn_reflns_limit_k_min -13
_diffrn_reflns_limit_l_max 15
_diffrn_reflns_limit_l_min -16
_diffrn_reflns_number 11568
_diffrn_reflns_reduction_process
;
;
_diffrn_reflns_theta_full 30.00
_diffrn_reflns_theta_max 30.00
_diffrn_reflns_theta_min 4.06
_exptl_absorpt_coefficient_mu 1.328
_exptl_absorpt_correction_T_max 0.987
_exptl_absorpt_correction_T_min 0.874
_exptl_absorpt_correction_type multi-scan
_exptl_absorpt_process_details '(CrysAlisPro; Oxford Diffraction, 2007)'
_exptl_crystal_colour blue
_exptl_crystal_density_diffrn 1.788
_exptl_crystal_density_method 'not measured'
_exptl_crystal_description prism
_exptl_crystal_F_000 478
_exptl_crystal_size_max 0.59
_exptl_crystal_size_mid 0.02
_exptl_crystal_size_min 0.01
_refine_diff_density_max 0.369
_refine_diff_density_min -0.333
_refine_ls_extinction_method none
_refine_ls_goodness_of_fit_ref 1.089
_refine_ls_hydrogen_treatment mixed
_refine_ls_matrix_type full
_refine_ls_number_parameters 149
_refine_ls_number_reflns 2536
_refine_ls_number_restraints 0
_refine_ls_restrained_S_all 1.089
_refine_ls_R_factor_all 0.0291
_refine_ls_R_factor_gt 0.0241
_refine_ls_shift/su_max 0.002
_refine_ls_shift/su_mean 0.000
_refine_ls_structure_factor_coef Fsqd
_refine_ls_weighting_details 'calc w = 1/[\s^2^(Fo^2^)+(0.0400P)^2^+0.1821P] where P=(Fo^2^+2Fc^2^)/3'
_refine_ls_weighting_scheme calc
_refine_ls_wR_factor_gt 0.0666
_refine_ls_wR_factor_ref 0.0692
_reflns_number_gt 2188
_reflns_number_total 2536
_reflns_threshold_expression I>2\s(I)
_cod_data_source_file gt3009.cif
_cod_data_source_block I
_cod_original_sg_symbol_H-M 'P 21/c'
_cod_database_code 2017306
_cod_database_fobs_code 2017306

loop_
_symmetry_equiv_pos_site_id
_symmetry_equiv_pos_as_xyz
1 x,y,z
2 -x,1/2+y,1/2-z
3 -x,-y,-z
4 x,1/2-y,1/2+z

loop_
_atom_site_aniso_label
_atom_site_aniso_U_11
_atom_site_aniso_U_22
_atom_site_aniso_U_33
_atom_site_aniso_U_12
_atom_site_aniso_U_13
_atom_site_aniso_U_23
Cu1 0.02900(10) 0.01460(10) 0.02700(10) -0.00480(10) 0.00590(10) -0.00090(10)
O1 0.0531(6) 0.0188(4) 0.0381(5) -0.0019(4) 0.0026(5) 0.0038(4)
O2 0.0301(5) 0.0202(4) 0.0311(5) -0.0026(4) 0.0067(4) -0.0007(3)
O3 0.0327(5) 0.0393(6) 0.0574(7) -0.0058(5) -0.0106(5) 0.0076(5)
O4 0.0632(8) 0.0490(8) 0.0614(8) 0.0062(6) -0.0222(7) -0.0251(6)
O5 0.0440(6) 0.0369(6) 0.1156(13) -0.0083(5) 0.0332(7) -0.0211(7)
N1 0.0271(5) 0.0162(4) 0.0279(5) -0.0038(4) 0.0044(4) -0.0003(3)
N2 0.0407(7) 0.0200(5) 0.0515(8) -0.0088(5) -0.0074(6) 0.0002(5)
N3 0.0312(6) 0.0277(5) 0.0360(6) -0.0016(4) -0.0017(5) -0.0001(4)
C1 0.0316(6) 0.0210(5) 0.0283(6) -0.0035(4) -0.0010(5) 0.0036(4)
C2 0.0310(6) 0.0217(5) 0.0304(6) -0.0053(5) -0.0036(5) -0.0004(4)
C3 0.0217(5) 0.0163(5) 0.0319(6) -0.0016(4) 0.0051(4) 0.0000(4)
C4 0.0324(6) 0.0202(5) 0.0259(6) -0.0014(5) 0.0032(5) 0.0024(4)
C5 0.0329(6) 0.0213(5) 0.0258(6) -0.0047(5) 0.0017(5) -0.0022(4)
C6 0.0268(6) 0.0176(5) 0.0360(6) -0.0015(4) 0.0075(5) -0.0014(4)

loop_
_atom_site_type_symbol
_atom_site_label
_atom_site_fract_x
_atom_site_fract_y
_atom_site_fract_z
_atom_site_U_iso_or_equiv
_atom_site_thermal_displace_type
_atom_site_calc_flag
_atom_site_refinement_flags
_atom_site_occupancy
Cu Cu1 0.50000 0.50000 0.50000 0.02330(10) Uani . . 1.000
O O1 0.30452(15) -0.16759(9) 0.62031(9) 0.0368(3) Uani . . 1.000
O O2 0.36171(13) 0.56244(10) 0.62446(8) 0.0269(3) Uani . . 1.000
O O3 0.22364(14) 0.55983(12) 0.37130(11) 0.0443(3) Uani . . 1.000
O O4 0.03110(19) 0.43502(14) 0.27264(12) 0.0600(5) Uani . . 1.000
O O5 -0.05722(18) 0.59372(12) 0.37737(16) 0.0637(5) Uani . . 1.000
N N1 0.40841(14) 0.31276(10) 0.51679(9) 0.0236(3) Uani . . 1.000
N N2 0.13123(18) -0.15006(13) 0.45228(13) 0.0383(4) Uani . . 1.000
N N3 0.06714(16) 0.52869(12) 0.34056(11) 0.0320(3) Uani . . 1.000
C C1 0.31556(17) 0.25377(13) 0.42638(11) 0.0273(3) Uani . . 1.000
C C2 0.25586(18) 0.12175(13) 0.42877(11) 0.0282(3) Uani . . 1.000
C C3 0.29348(15) 0.04659(12) 0.52803(11) 0.0231(3) Uani . . 1.000
C C4 0.38775(17) 0.10782(12) 0.62195(11) 0.0262(3) Uani . . 1.000
C C5 0.44300(18) 0.24101(12) 0.61363(11) 0.0268(3) Uani . . 1.000
C C6 0.24200(16) -0.10063(12) 0.53697(12) 0.0265(3) Uani . . 1.000
H H1 0.29030 0.30360 0.35940 0.0330 Uiso calc R 1.000
H H2 0.19130 0.08390 0.36460 0.0340 Uiso calc R 1.000
H H4 0.41380 0.06010 0.69000 0.0310 Uiso calc R 1.000
H H5 0.50590 0.28180 0.67710 0.0320 Uiso calc R 1.000
H H12N 0.097(3) -0.231(3) 0.451(2) 0.067(7) Uiso . . 1.000
H H12O 0.339(3) 0.642(2) 0.6212(16) 0.043(5) Uiso . . 1.000
H H22N 0.097(3) -0.105(2) 0.3935(18) 0.045(5) Uiso . . 1.000
H H22O 0.282(3) 0.520(2) 0.629(2) 0.047(6) Uiso . . 1.000

loop_
_atom_type_symbol
_atom_type_description
_atom_type_scat_dispersion_real
_atom_type_scat_dispersion_imag
_atom_type_scat_source
O O 0.0106 0.0060 'International Tables Vol C Tables 4.2.6.8 and 6.1.1.4'
N N 0.0061 0.0033 'International Tables Vol C Tables 4.2.6.8 and 6.1.1.4'
Cu Cu 0.3201 1.2651 'International Tables Vol C Tables 4.2.6.8 and 6.1.1.4'
H H 0.0000 0.0000 'International Tables Vol C Tables 4.2.6.8 and 6.1.1.4'
C C 0.0033 0.0016 'International Tables Vol C Tables 4.2.6.8 and 6.1.1.4'

loop_
_geom_angle_atom_site_label_1
_geom_angle_atom_site_label_2
_geom_angle_atom_site_label_3
_geom_angle_site_symmetry_1
_geom_angle_site_symmetry_2
_geom_angle_site_symmetry_3
_geom_angle
_geom_angle_publ_flag
O2 Cu1 O3 . . . 84.36(4) yes
O2 Cu1 N1 . . . 90.02(4) yes
O2 Cu1 O2 . . 3_666 180.00 no
O2 Cu1 O3 . . 3_666 95.64(4) yes
O2 Cu1 N1 . . 3_666 89.98(4) yes
O3 Cu1 N1 . . . 90.27(4) yes
O2 Cu1 O3 3_666 . . 95.64(4) no
O3 Cu1 O3 . . 3_666 180.00 no
O3 Cu1 N1 . . 3_666 89.73(4) yes
O2 Cu1 N1 3_666 . . 89.98(4) no
O3 Cu1 N1 3_666 . . 89.73(4) no
N1 Cu1 N1 . . 3_666 180.00 no
O2 Cu1 O3 3_666 . 3_666 84.36(4) no
O2 Cu1 N1 3_666 . 3_666 90.02(4) no
O3 Cu1 N1 3_666 . 3_666 90.27(4) no
Cu1 O3 N3 . . . 145.29(10) no
H12O O2 H22O . . . 113(2) no
Cu1 O2 H12O . . . 113.3(14) no
Cu1 O2 H22O . . . 111.9(17) no
Cu1 N1 C1 . . . 118.85(8) no
C1 N1 C5 . . . 118.56(11) no
Cu1 N1 C5 . . . 122.52(8) no
O4 N3 O5 . . . 119.25(14) no
O3 N3 O5 . . . 119.92(13) no
O3 N3 O4 . . . 120.82(13) no
H12N N2 H22N . . . 115(2) no
C6 N2 H22N . . . 122.4(14) no
C6 N2 H12N . . . 122.2(16) no
N1 C1 C2 . . . 122.56(12) no
C1 C2 C3 . . . 119.11(12) no
C2 C3 C4 . . . 118.42(11) no
C2 C3 C6 . . . 122.95(11) no
C4 C3 C6 . . . 118.59(11) no
C3 C4 C5 . . . 119.38(12) no
N1 C5 C4 . . . 121.96(12) no
N2 C6 C3 . . . 116.72(12) no
O1 C6 N2 . . . 123.72(12) no
O1 C6 C3 . . . 119.56(12) no
N1 C1 H1 . . . 119.00 no
C2 C1 H1 . . . 119.00 no
C1 C2 H2 . . . 120.00 no
C3 C2 H2 . . . 120.00 no
C3 C4 H4 . . . 120.00 no
C5 C4 H4 . . . 120.00 no
N1 C5 H5 . . . 119.00 no
C4 C5 H5 . . . 119.00 no

loop_
_geom_bond_atom_site_label_1
_geom_bond_atom_site_label_2
_geom_bond_site_symmetry_1
_geom_bond_site_symmetry_2
_geom_bond_distance
_geom_bond_publ_flag
Cu1 O2 . . 1.9840(10) yes
Cu1 O3 . . 2.5070(10) yes
Cu1 N1 . . 1.9920(10) yes
Cu1 O2 . 3_666 1.9840(10) no
Cu1 O3 . 3_666 2.5070(10) no
Cu1 N1 . 3_666 1.9920(10) no
O1 C6 . . 1.231(2) no
O3 N3 . . 1.234(2) no
O4 N3 . . 1.233(2) no
O5 N3 . . 1.252(2) no
O2 H12O . . 0.81(2) no
O2 H22O . . 0.74(2) no
N1 C1 . . 1.339(2) no
N1 C5 . . 1.341(2) no
N2 C6 . . 1.320(2) no
N2 H22N . . 0.84(2) no
N2 H12N . . 0.84(3) no
C1 C2 . . 1.3813(18) no
C2 C3 . . 1.3848(18) no
C3 C6 . . 1.5123(17) no
C3 C4 . . 1.3840(18) no
C4 C5 . . 1.3871(17) no
C1 H1 . . 0.9300 no
C2 H2 . . 0.9300 no
C4 H4 . . 0.9300 no
C5 H5 . . 0.9300 no

loop_
_geom_contact_atom_site_label_1
_geom_contact_atom_site_label_2
_geom_contact_distance
_geom_contact_site_symmetry_1
_geom_contact_site_symmetry_2
_geom_contact_publ_flag
Cu1 O1 3.9257(10) . 1_565 no
Cu1 O5 3.8882(14) . 1_655 no
Cu1 O1 3.9257(10) . 3_656 no
Cu1 O5 3.8882(14) . 3_566 no
Cu1 H4 3.6700 . 2_656 no
Cu1 H4 3.6700 . 4_554 no
O1 Cu1 3.9257(10) . 1_545 no
O1 O2 2.7020(13) . 1_545 no
O1 Cu1 3.9257(10) . 3_656 no
O1 N1 3.1767(15) . 3_656 no
O1 C1 3.0932(17) . 3_656 no
O2 O3 3.0398(16) . . no
O2 N1 2.8119(14) . . no
O2 C5 3.2400(16) . . no
O2 O1 2.7020(13) . 1_565 no
O2 C1 3.1446(16) . 3_666 no
O2 O5 2.7636(16) . 3_566 no
O2 C4 3.3765(16) . 2_656 no
O2 N1 2.8109(14) . 3_666 no
O3 N1 3.2090(16) . . no
O3 C1 3.1540(18) . . no
O3 N2 3.1229(18) . 1_565 no
O3 O2 3.0398(16) . . no
O3 C5 3.1812(17) . 3_666 no
O3 N1 3.1945(15) . 3_666 no
O4 C4 3.4021(19) . 4_554 no
O4 C1 3.1962(19) . . no
O4 N2 2.910(2) . 2_555 no
O5 N2 2.9880(19) . 1_565 no
O5 Cu1 3.8882(14) . 3_566 no
O5 N1 3.1817(18) . 3_566 no
O5 C5 3.3465(19) . 3_566 no
O5 Cu1 3.8882(14) . 1_455 no
O5 O2 2.7636(16) . 3_566 no
O1 H12O 1.90(2) . 1_545 no
O1 H5 2.6800 . 2_646 no
O1 H4 2.5000 . . no
O2 H4 2.6100 . 2_656 no
O3 H1 2.5900 . . no
O3 H5 2.6800 . 3_666 no
O3 H12N 2.50(3) . 1_565 no
O4 H2 2.6400 . 2_555 no
O4 H22O 2.77(2) . 3_566 no
O4 H1 2.4700 . . no
O4 H22N 2.12(2) . 2_555 no
O5 H12N 2.21(3) . 1_565 no
O5 H2 2.9100 . 2_555 no
O5 H22O 2.03(2) . 3_566 no
N1 O2 2.8119(14) . . no
N1 O3 3.2090(16) . . no
N1 O3 3.1945(15) . 3_666 no
N1 O1 3.1767(15) . 3_656 no
N1 O2 2.8109(14) . 3_666 no
N1 O5 3.1817(18) . 3_566 no
N2 O5 2.9880(19) . 1_545 no
N2 C3 3.3921(18) . 3_556 no
N2 O3 3.1229(18) . 1_545 no
N2 C2 3.3810(19) . 3_556 no
N2 O4 2.910(2) . 2_545 no
N3 C1 3.3895(18) . . no
N1 H22O 2.67(2) . . no
N1 H12O 2.67(2) . 3_666 no
N2 H2 2.5900 . . no
N3 H1 2.7800 . . no
N3 H12N 2.70(3) . 1_565 no
N3 H22O 2.74(2) . 3_566 no
C1 O4 3.1962(19) . . no
C1 N3 3.3895(18) . . no
C1 O1 3.0932(17) . 3_656 no
C2 N2 3.3810(19) . 3_556 no
C3 N2 3.3921(18) . 3_556 no
C3 C3 3.3793(16) . 3_656 no
C3 C4 3.4822(17) . 3_656 no
C4 C3 3.4822(17) . 3_656 no
C4 C6 3.5230(18) . 3_656 no
C4 O2 3.3765(16) . 2_646 no
C4 O4 3.4021(19) . 4_555 no
C5 C6 3.4066(18) . 3_656 no
C5 O5 3.3465(19) . 3_566 no
C6 C5 3.4066(18) . 3_656 no
C6 C4 3.5230(18) . 3_656 no
C1 H12O 2.91(2) . 3_666 no
C2 H22N 2.55(2) . . no
C4 H1 3.0900 . 4_555 no
C5 H22O 3.03(2) . . no
C6 H12O 2.80(2) . 1_545 no
H1 O3 2.5900 . . no
H1 O4 2.4700 . . no
H1 N3 2.7800 . . no
H1 C4 3.0900 . 4_554 no
H2 N2 2.5900 . . no
H2 H22N 2.0400 . . no
H2 O4 2.6400 . 2_545 no
H2 O5 2.9100 . 2_545 no
H4 O1 2.5000 . . no
H4 Cu1 3.6700 . 2_646 no
H4 O2 2.6100 . 2_646 no
H4 Cu1 3.6700 . 4_555 no
H5 O1 2.6800 . 2_656 no
H5 O3 2.6800 . 3_666 no
H12N O3 2.50(3) . 1_545 no
H12N O5 2.21(3) . 1_545 no
H12N N3 2.70(3) . 1_545 no
H12O O1 1.90(2) . 1_565 no
H12O C6 2.80(2) . 1_565 no
H12O C1 2.91(2) . 3_666 no
H22N C2 2.55(2) . . no
H22N H2 2.0400 . . no
H22N O4 2.12(2) . 2_545 no
H22O C5 3.03(2) . . no
H22O O4 2.77(2) . 3_566 no
H22O O5 2.03(2) . 3_566 no
H22O N3 2.74(2) . 3_566 no

loop_
_geom_hbond_atom_site_label_D
_geom_hbond_atom_site_label_H
_geom_hbond_atom_site_label_A
_geom_hbond_site_symmetry_A
_geom_hbond_distance_DH
_geom_hbond_distance_HA
_geom_hbond_distance_DA
_geom_hbond_angle_DHA
_geom_hbond_publ_flag
O2 H12O O1 1_565 0.81(2) 1.90(2) 2.7020(10) 175(2) yes
O2 H22O O5 3_566 0.74(2) 2.03(2) 2.764(2) 174(2) yes
N2 H12N O3 1_545 0.84(3) 2.50(3) 3.123(2) 132(2) yes
N2 H22N O4 2_545 0.84(2) 2.12(2) 2.910(2) 158(2) yes
N2 H12N O5 1_545 0.84(3) 2.21(3) 2.988(2) 154(2) yes
C1 H1 O3 . 0.93 2.59 3.154(2) 120 no
C1 H1 O4 . 0.93 2.47 3.196(2) 135 no

loop_
_geom_torsion_atom_site_label_1
_geom_torsion_atom_site_label_2
_geom_torsion_atom_site_label_3
_geom_torsion_atom_site_label_4
_geom_torsion_site_symmetry_1
_geom_torsion_site_symmetry_2
_geom_torsion_site_symmetry_3
_geom_torsion_site_symmetry_4
_geom_torsion
_geom_torsion_publ_flag
O2 Cu1 O3 N3 . . . . -70.56(17) no
N1 Cu1 O3 N3 . . . . 19.44(18) no
O2 Cu1 O3 N3 3_666 . . . 109.44(17) no
N1 Cu1 O3 N3 3_666 . . . -160.56(18) no
O2 Cu1 N1 C1 . . . . 120.76(10) no
O2 Cu1 N1 C5 . . . . -62.36(10) no
O3 Cu1 N1 C1 . . . . 36.39(10) no
O3 Cu1 N1 C5 . . . . -146.73(10) no
O2 Cu1 N1 C1 3_666 . . . -59.24(10) no
O2 Cu1 N1 C5 3_666 . . . 117.64(10) no
O3 Cu1 N1 C1 3_666 . . . -143.61(10) no
O3 Cu1 N1 C5 3_666 . . . 33.28(10) no
Cu1 O3 N3 O4 . . . . -78.4(2) no
Cu1 O3 N3 O5 . . . . 102.54(19) no
Cu1 N1 C1 C2 . . . . 176.33(10) no
C5 N1 C1 C2 . . . . -0.68(19) no
Cu1 N1 C5 C4 . . . . -175.96(10) no
C1 N1 C5 C4 . . . . 0.93(19) no
N1 C1 C2 C3 . . . . -0.3(2) no
C1 C2 C3 C4 . . . . 0.93(19) no
C1 C2 C3 C6 . . . . -176.81(12) no
C6 C3 C4 C5 . . . . 177.15(11) no
C2 C3 C6 O1 . . . . 167.95(13) no
C2 C3 C6 N2 . . . . -11.57(18) no
C4 C3 C6 O1 . . . . -9.79(18) no
C4 C3 C6 N2 . . . . 170.69(12) no
C2 C3 C4 C5 . . . . -0.69(18) no
C3 C4 C5 N1 . . . . -0.3(2) no
